data_4344712
loop_
_publ_author_name
'Zheng, Xin'
'Zhang, Zaichao'
'Tan, Gengwen'
'Wang, Xinping'

_publ_section_title
;
 An Aliphatic Solvent-Soluble Lithium Salt of the Perhalogenated Weakly
 Coordinating Anion [Al(OC(CCl3)(CF3)2)4](.).
;
_journal_issue 3
_journal_name_full 'Inorganic chemistry'
_journal_page_first 1008
_journal_page_last 1010
_journal_paper_doi 10.1021/acs.inorgchem.5b02674
_journal_volume 55
_journal_year 2016
_chemical_absolute_configuration unk
_chemical_formula_sum 'C16 Al Cl12 F24 Li O4'
_chemical_formula_weight 1171.48
_chemical_name_systematic
; 
 ? 
;
_space_group_IT_number 4
_symmetry_cell_setting monoclinic
_symmetry_space_group_name_Hall 'P 2yb'
_symmetry_space_group_name_H-M 'P 1 21 1'
_atom_sites_solution_primary direct
_atom_sites_solution_secondary difmap
_audit_creation_method SHELXL-97
_cell_angle_alpha 90.00
_cell_angle_beta 92.665(3)
_cell_angle_gamma 90.00
_cell_formula_units_Z 2
_cell_length_a 10.709(3)
_cell_length_b 13.590(3)
_cell_length_c 11.786(3)
_cell_measurement_reflns_used 6367
_cell_measurement_temperature 150(2)
_cell_measurement_theta_max 27.43
_cell_measurement_theta_min 2.29
_cell_volume 1713.4(8)
_computing_cell_refinement 'Bruker SMART'
_computing_data_collection 'Bruker SMART'
_computing_data_reduction 'Bruker SAINT'
_computing_molecular_graphics 'Bruker SHELXTL'
_computing_publication_material 'Bruker SHELXTL'
_computing_structure_refinement 'SHELXL-97 (Sheldrick, 1997)'
_computing_structure_solution 'SHELXS-97 (Sheldrick, 1990)'
_diffrn_ambient_temperature 150(2)
_diffrn_measured_fraction_theta_full 0.986
_diffrn_measured_fraction_theta_max 0.986
_diffrn_measurement_device_type 'CCD area detector'
_diffrn_measurement_method 'phi and omega scans'
_diffrn_radiation_monochromator graphite
_diffrn_radiation_source 'fine-focus sealed tube'
_diffrn_radiation_type MoK\a
_diffrn_radiation_wavelength 0.71073
_diffrn_reflns_av_R_equivalents 0.0422
_diffrn_reflns_av_sigmaI/netI 0.0578
_diffrn_reflns_limit_h_max 13
_diffrn_reflns_limit_h_min -13
_diffrn_reflns_limit_k_max 14
_diffrn_reflns_limit_k_min -16
_diffrn_reflns_limit_l_max 14
_diffrn_reflns_limit_l_min -14
_diffrn_reflns_number 12782
_diffrn_reflns_theta_full 26.00
_diffrn_reflns_theta_max 26.00
_diffrn_reflns_theta_min 1.73
_exptl_absorpt_coefficient_mu 1.158
_exptl_absorpt_correction_T_max 0.8930
_exptl_absorpt_correction_T_min 0.8641
_exptl_absorpt_correction_type multi-scan
_exptl_absorpt_process_details 'SADABS (Bruker, 2000)'
_exptl_crystal_colour colorless
_exptl_crystal_density_diffrn 2.271
_exptl_crystal_density_meas ?
_exptl_crystal_density_method 'not measured'
_exptl_crystal_description block
_exptl_crystal_F_000 1128
_exptl_crystal_size_max 0.13
_exptl_crystal_size_mid 0.12
_exptl_crystal_size_min 0.10
_refine_diff_density_max 1.554
_refine_diff_density_min -1.055
_refine_diff_density_rms 0.253
_refine_ls_abs_structure_details 'Flack H D (1983), Acta Cryst. A39, 876-881'
_refine_ls_abs_structure_Flack 0.7(5)
_refine_ls_extinction_method none
_refine_ls_goodness_of_fit_ref 1.112
_refine_ls_matrix_type full
_refine_ls_number_parameters 524
_refine_ls_number_reflns 5697
_refine_ls_number_restraints 7
_refine_ls_restrained_S_all 1.112
_refine_ls_R_factor_all 0.0764
_refine_ls_R_factor_gt 0.0656
_refine_ls_shift/su_max 0.000
_refine_ls_shift/su_mean 0.000
_refine_ls_structure_factor_coef Fsqd
_refine_ls_weighting_details 'calc w=1/[\s^2^(Fo^2^)+(0.1549P)^2^+8.1761P] where P=(Fo^2^+2Fc^2^)/3'
_refine_ls_weighting_scheme calc
_refine_ls_wR_factor_gt 0.1998
_refine_ls_wR_factor_ref 0.2294
_reflns_number_gt 5244
_reflns_number_total 5697
_reflns_threshold_expression >2sigma(I)
_cod_data_source_file ic5b02674_si_002.cif
_cod_data_source_block 1
_cod_depositor_comments
;
The following automatic conversions were performed:

'_symmetry_cell_setting' value 'Monoclinic' changed to 'monoclinic'
according to
/usr/data/users/saulius/crontab/automatic-downloads/current/ACS/lib/dictionaries/cif_core.dic
dictionary named 'cif_core.dic' version 2.4.2 from 2011-04-26.

'_exptl_crystal_density_meas' value 'not measured' was changed to '?'
- the value is perceived as not measured.

Automatic conversion script
Id: cif_fix_values 4268 2015-11-12 08:31:59Z antanas 
;
_cod_original_cell_volume 1713.4(7)
_cod_original_sg_symbol_H-M P2(1)
_cod_database_code 4344712

loop_
_symmetry_equiv_pos_as_xyz
'x, y, z'
'-x, y+1/2, -z'

loop_
_atom_site_label
_atom_site_type_symbol
_atom_site_fract_x
_atom_site_fract_y
_atom_site_fract_z
_atom_site_U_iso_or_equiv
_atom_site_adp_type
_atom_site_occupancy
_atom_site_symmetry_multiplicity
_atom_site_calc_flag
_atom_site_refinement_flags
Al1 Al 0.3222(2) 0.5370(2) 0.3207(2) 0.0115(5) Uani 1 1 d .
Li1 Li 0.4546(18) 0.3669(16) 0.3395(18) 0.031(4) Uani 1 1 d .
O1 O 0.2943(6) 0.4153(5) 0.2631(6) 0.0165(14) Uani 1 1 d .
O2 O 0.4862(6) 0.5117(5) 0.3396(6) 0.0159(14) Uani 1 1 d .
O3 O 0.2798(6) 0.6312(5) 0.2304(6) 0.0149(13) Uani 1 1 d .
O4 O 0.2630(6) 0.5503(5) 0.4515(6) 0.0147(13) Uani 1 1 d .
F1 F 0.6267(5) 0.3849(4) 0.4328(5) 0.0202(12) Uani 1 1 d .
F2 F 0.8011(5) 0.4493(5) 0.3840(5) 0.0250(13) Uani 1 1 d .
F3 F 0.6972(6) 0.5166(5) 0.5137(5) 0.0260(14) Uani 1 1 d .
F4 F 0.7607(5) 0.6569(5) 0.3737(6) 0.0235(13) Uani 1 1 d .
F5 F 0.5734(6) 0.6738(5) 0.4342(5) 0.0249(13) Uani 1 1 d .
F6 F 0.6108(6) 0.7006(5) 0.2591(5) 0.0260(14) Uani 1 1 d .
F7 F 0.3728(6) 0.3878(5) 0.5212(6) 0.0285(15) Uani 1 1 d .
F8 F 0.4816(6) 0.5019(6) 0.6044(5) 0.0331(17) Uani 1 1 d .
F9 F 0.3533(7) 0.4144(6) 0.6997(6) 0.0328(16) Uani 1 1 d .
F10 F 0.3569(7) 0.6232(6) 0.7328(5) 0.0337(16) Uani 1 1 d .
F11 F 0.3936(6) 0.6796(5) 0.5692(6) 0.0255(14) Uani 1 1 d .
F12 F 0.2080(8) 0.7007(5) 0.6326(6) 0.0356(17) Uani 1 1 d .
F13 F 0.1783(6) 0.7643(5) 0.4036(5) 0.0267(14) Uani 1 1 d .
F14 F 0.3689(6) 0.7774(5) 0.3564(5) 0.0262(14) Uani 1 1 d .
F15 F 0.2311(7) 0.8835(5) 0.2956(5) 0.0305(15) Uani 1 1 d .
F16 F 0.0103(6) 0.7840(5) 0.2252(6) 0.0271(14) Uani 1 1 d .
F17 F 0.0436(6) 0.6363(6) 0.2804(6) 0.0298(15) Uani 1 1 d .
F18 F 0.0345(6) 0.6694(6) 0.1027(5) 0.0262(14) Uani 1 1 d .
F19 F 0.1347(6) 0.3410(5) 0.0062(5) 0.0290(15) Uani 1 1 d .
F20 F 0.1024(7) 0.4796(5) 0.0860(6) 0.0309(15) Uani 1 1 d .
F21 F 0.2876(6) 0.4414(5) 0.0402(5) 0.0289(15) Uani 1 1 d .
F22 F 0.0587(6) 0.4454(5) 0.3054(6) 0.0282(14) Uani 1 1 d .
F23 F 0.0790(7) 0.2915(6) 0.3448(6) 0.0349(17) Uani 1 1 d .
F24 F -0.0150(6) 0.3357(6) 0.1901(6) 0.0324(16) Uani 1 1 d .
Cl1 Cl 0.6365(2) 0.3726(2) 0.1867(2) 0.0221(5) Uani 1 1 d .
Cl2 Cl 0.7900(2) 0.5452(2) 0.1607(2) 0.0233(5) Uani 1 1 d .
Cl3 Cl 0.5284(2) 0.5501(2) 0.1000(2) 0.0230(5) Uani 1 1 d .
Cl4 Cl 0.3298(3) 0.2133(2) 0.3250(2) 0.0298(6) Uani 1 1 d .
Cl5 Cl 0.3811(3) 0.2452(2) 0.0926(3) 0.0314(6) Uani 1 1 d .
Cl6 Cl 0.1473(3) 0.1618(2) 0.1499(3) 0.0295(6) Uani 1 1 d .
Cl7 Cl 0.0150(2) 0.5758(3) 0.5377(2) 0.0330(7) Uani 1 1 d .
Cl8 Cl 0.1194(3) 0.5150(2) 0.7565(2) 0.0315(7) Uani 1 1 d .
Cl9 Cl 0.1047(3) 0.3804(3) 0.5685(2) 0.0378(7) Uani 1 1 d .
Cl10 Cl 0.2689(2) 0.6770(2) -0.0095(2) 0.0236(5) Uani 1 1 d .
Cl11 Cl 0.4194(2) 0.8133(2) 0.1194(2) 0.0234(5) Uani 1 1 d .
Cl12 Cl 0.1687(2) 0.8651(2) 0.0515(2) 0.0253(6) Uani 1 1 d .
C1 C 0.6082(8) 0.5330(7) 0.3231(8) 0.0134(18) Uani 1 1 d .
C2 C 0.6415(9) 0.5030(8) 0.1969(9) 0.0171(19) Uani 1 1 d .
C3 C 0.6891(9) 0.4706(8) 0.4132(8) 0.017(2) Uani 1 1 d .
C4 C 0.6384(9) 0.6436(10) 0.3463(9) 0.024(2) Uani 1 1 d .
C5 C 0.2215(9) 0.7190(8) 0.2121(7) 0.016(2) Uani 1 1 d .
C6 C 0.2655(9) 0.7660(7) 0.0985(8) 0.0155(19) Uani 1 1 d .
C7 C 0.2490(9) 0.7891(8) 0.3168(8) 0.018(2) Uani 1 1 d .
C8 C 0.0751(9) 0.7020(8) 0.2038(10) 0.021(2) Uani 1 1 d .
C9 C 0.2090(8) 0.3597(8) 0.2025(8) 0.0158(19) Uani 1 1 d .
C10 C 0.2653(10) 0.2498(8) 0.1879(8) 0.018(2) Uani 1 1 d U
C11 C 0.1835(10) 0.4055(9) 0.0795(9) 0.025(2) Uani 1 1 d .
C12 C 0.0790(10) 0.3559(8) 0.2613(9) 0.021(2) Uani 1 1 d .
C13 C 0.2663(9) 0.5385(8) 0.5677(8) 0.019(2) Uani 1 1 d .
C14 C 0.1321(11) 0.5064(11) 0.6071(9) 0.031(3) Uani 1 1 d .
C15 C 0.3691(12) 0.4584(10) 0.6013(10) 0.032(3) Uani 1 1 d .
C16 C 0.3063(10) 0.6399(9) 0.6273(9) 0.023(2) Uani 1 1 d .

loop_
_atom_site_aniso_label
_atom_site_aniso_U_11
_atom_site_aniso_U_22
_atom_site_aniso_U_33
_atom_site_aniso_U_23
_atom_site_aniso_U_13
_atom_site_aniso_U_12
Al1 0.0143(12) 0.0092(14) 0.0113(12) -0.0002(11) 0.0045(9) 0.0008(10)
Li1 0.035(10) 0.017(10) 0.041(11) -0.001(9) -0.003(8) -0.017(8)
O1 0.018(3) 0.010(3) 0.021(3) 0.002(3) -0.004(3) 0.001(3)
O2 0.017(3) 0.015(4) 0.016(3) 0.002(3) 0.002(2) -0.001(3)
O3 0.021(3) 0.011(3) 0.013(3) 0.004(3) 0.005(2) 0.002(3)
O4 0.022(3) 0.006(3) 0.018(3) 0.006(3) 0.015(2) 0.005(3)
F1 0.030(3) 0.008(3) 0.022(3) 0.003(2) 0.001(2) 0.000(2)
F2 0.020(3) 0.027(4) 0.029(3) 0.002(3) 0.002(2) 0.008(3)
F3 0.030(3) 0.034(4) 0.013(3) 0.000(3) 0.000(2) 0.003(3)
F4 0.016(3) 0.015(3) 0.039(4) -0.007(3) -0.002(2) -0.008(2)
F5 0.026(3) 0.021(3) 0.029(3) -0.012(3) 0.004(2) 0.002(3)
F6 0.034(3) 0.018(3) 0.027(3) 0.009(3) 0.008(3) -0.001(3)
F7 0.039(4) 0.017(4) 0.030(3) 0.007(3) 0.006(3) 0.006(3)
F8 0.023(3) 0.051(5) 0.025(3) 0.005(3) 0.006(2) 0.015(3)
F9 0.044(4) 0.036(4) 0.019(3) 0.009(3) 0.008(3) 0.009(3)
F10 0.043(4) 0.041(4) 0.017(3) -0.007(3) -0.001(3) -0.012(3)
F11 0.024(3) 0.024(4) 0.029(3) 0.000(3) 0.010(2) -0.010(3)
F12 0.064(5) 0.019(4) 0.024(3) -0.009(3) 0.005(3) 0.008(3)
F13 0.035(3) 0.030(4) 0.016(3) -0.003(3) 0.013(2) 0.008(3)
F14 0.031(3) 0.028(4) 0.019(3) -0.008(3) -0.003(2) 0.001(3)
F15 0.049(4) 0.018(3) 0.024(3) -0.004(3) -0.002(3) 0.005(3)
F16 0.025(3) 0.023(4) 0.033(3) 0.001(3) 0.007(3) 0.010(3)
F17 0.022(3) 0.042(4) 0.026(3) 0.012(3) 0.012(2) 0.003(3)
F18 0.025(3) 0.030(4) 0.023(3) -0.001(3) -0.002(2) 0.002(3)
F19 0.040(4) 0.031(4) 0.016(3) -0.004(3) -0.007(3) -0.011(3)
F20 0.047(4) 0.017(4) 0.028(3) 0.000(3) -0.003(3) 0.008(3)
F21 0.030(3) 0.033(4) 0.024(3) 0.005(3) 0.001(3) -0.014(3)
F22 0.024(3) 0.027(4) 0.034(4) -0.004(3) 0.009(3) 0.002(3)
F23 0.040(4) 0.038(5) 0.028(3) 0.004(3) 0.016(3) -0.004(3)
F24 0.022(3) 0.042(4) 0.033(4) -0.005(3) 0.001(3) -0.005(3)
Cl1 0.0278(11) 0.0151(12) 0.0239(11) -0.0070(10) 0.0065(9) 0.0002(10)
Cl2 0.0192(11) 0.0242(14) 0.0274(12) -0.0034(11) 0.0103(9) -0.0030(10)
Cl3 0.0229(11) 0.0298(15) 0.0163(10) 0.0033(10) 0.0011(8) -0.0020(10)
Cl4 0.0412(15) 0.0149(13) 0.0321(14) 0.0047(11) -0.0099(11) -0.0017(11)
Cl5 0.0278(12) 0.0305(16) 0.0371(15) -0.0174(12) 0.0123(11) -0.0020(11)
Cl6 0.0347(13) 0.0175(14) 0.0361(14) -0.0077(11) -0.0005(11) -0.0104(10)
Cl7 0.0214(12) 0.052(2) 0.0259(13) -0.0006(13) 0.0057(10) -0.0010(12)
Cl8 0.0381(14) 0.0417(18) 0.0158(11) -0.0006(11) 0.0127(10) -0.0069(12)
Cl9 0.0554(18) 0.0287(17) 0.0302(14) 0.0015(13) 0.0123(12) -0.0160(14)
Cl10 0.0375(13) 0.0199(13) 0.0138(11) -0.0028(10) 0.0061(9) 0.0016(11)
Cl11 0.0234(11) 0.0258(14) 0.0212(12) 0.0049(10) 0.0026(9) -0.0033(9)
Cl12 0.0322(12) 0.0217(14) 0.0219(11) 0.0076(11) 0.0000(9) 0.0064(11)
C1 0.013(4) 0.010(5) 0.017(4) 0.003(4) 0.004(3) 0.006(3)
C2 0.017(4) 0.008(5) 0.025(5) -0.003(4) 0.002(4) -0.003(4)
C3 0.014(4) 0.023(6) 0.013(4) 0.002(4) 0.001(3) -0.007(4)
C4 0.010(4) 0.041(7) 0.021(5) 0.004(5) 0.001(4) 0.004(4)
C5 0.025(5) 0.018(5) 0.005(4) 0.005(4) 0.005(3) 0.000(4)
C6 0.025(5) 0.009(5) 0.013(4) 0.006(4) 0.005(4) 0.006(4)
C7 0.024(5) 0.021(6) 0.010(4) -0.002(4) 0.005(3) 0.005(4)
C8 0.020(5) 0.011(5) 0.033(6) 0.010(4) 0.002(4) 0.002(4)
C9 0.017(4) 0.015(5) 0.016(4) -0.002(4) 0.003(3) -0.003(4)
C10 0.026(4) 0.012(4) 0.016(3) -0.006(3) 0.001(3) -0.010(3)
C11 0.027(5) 0.025(6) 0.024(5) 0.010(5) 0.008(4) -0.009(4)
C12 0.029(5) 0.018(6) 0.017(5) -0.009(4) 0.009(4) -0.001(4)
C13 0.029(5) 0.011(5) 0.016(4) -0.002(4) 0.007(4) -0.001(4)
C14 0.030(5) 0.045(8) 0.017(5) 0.018(5) 0.008(4) 0.003(5)
C15 0.039(6) 0.031(7) 0.026(6) 0.002(5) 0.002(5) 0.004(5)
C16 0.025(5) 0.026(6) 0.019(5) 0.006(4) 0.010(4) 0.003(4)

loop_
_atom_type_symbol
_atom_type_description
_atom_type_scat_dispersion_real
_atom_type_scat_dispersion_imag
_atom_type_scat_source
C C 0.0033 0.0016 'International Tables Vol C Tables 4.2.6.8 and 6.1.1.4'
Li Li -0.0003 0.0001 'International Tables Vol C Tables 4.2.6.8 and 6.1.1.4'
O O 0.0106 0.0060 'International Tables Vol C Tables 4.2.6.8 and 6.1.1.4'
F F 0.0171 0.0103 'International Tables Vol C Tables 4.2.6.8 and 6.1.1.4'
Al Al 0.0645 0.0514 'International Tables Vol C Tables 4.2.6.8 and 6.1.1.4'
Cl Cl 0.1484 0.1585 'International Tables Vol C Tables 4.2.6.8 and 6.1.1.4'

loop_
_geom_angle_atom_site_label_1
_geom_angle_atom_site_label_2
_geom_angle_atom_site_label_3
_geom_angle
O4 Al1 O3 112.6(4)
O4 Al1 O2 108.2(3)
O3 Al1 O2 116.8(3)
O4 Al1 O1 112.0(4)
O3 Al1 O1 114.6(3)
O2 Al1 O1 90.9(3)
O4 Al1 Li1 103.4(5)
O3 Al1 Li1 144.0(5)
O2 Al1 Li1 47.3(5)
O1 Al1 Li1 47.8(4)
O2 Li1 O1 79.6(9)
O2 Li1 F1 75.1(7)
O1 Li1 F1 154.1(12)
O2 Li1 F7 87.2(9)
O1 Li1 F7 91.3(9)
F1 Li1 F7 82.3(7)
O2 Li1 Cl4 156.9(11)
O1 Li1 Cl4 78.3(6)
F1 Li1 Cl4 125.9(10)
F7 Li1 Cl4 86.7(7)
O2 Li1 Al1 41.3(5)
O1 Li1 Al1 41.7(5)
F1 Li1 Al1 112.5(8)
F7 Li1 Al1 76.0(7)
Cl4 Li1 Al1 115.7(7)
O2 Li1 Cl1 81.1(7)
O1 Li1 Cl1 108.5(9)
F1 Li1 Cl1 73.0(6)
F7 Li1 Cl1 154.6(8)
Cl4 Li1 Cl1 112.3(8)
Al1 Li1 Cl1 108.0(7)
C9 O1 Al1 143.2(6)
C9 O1 Li1 126.2(8)
Al1 O1 Li1 90.4(6)
C1 O2 Al1 151.9(7)
C1 O2 Li1 112.0(9)
Al1 O2 Li1 91.4(7)
C5 O3 Al1 149.5(6)
C13 O4 Al1 153.3(6)
C3 F1 Li1 115.5(8)
C15 F7 Li1 137.9(9)
C2 Cl1 Li1 90.2(6)
C10 Cl4 Li1 90.8(6)
O2 C1 C4 111.9(7)
O2 C1 C3 106.8(8)
C4 C1 C3 107.2(8)
O2 C1 C2 109.6(8)
C4 C1 C2 110.8(8)
C3 C1 C2 110.3(7)
C1 C2 Cl3 109.7(6)
C1 C2 Cl2 112.7(6)
Cl3 C2 Cl2 109.2(6)
C1 C2 Cl1 108.1(7)
Cl3 C2 Cl1 107.6(5)
Cl2 C2 Cl1 109.4(5)
F2 C3 F3 108.5(7)
F2 C3 F1 108.7(9)
F3 C3 F1 105.1(8)
F2 C3 C1 115.2(8)
F3 C3 C1 110.7(9)
F1 C3 C1 108.2(7)
F6 C4 F5 108.6(9)
F6 C4 F4 106.9(9)
F5 C4 F4 107.9(8)
F6 C4 C1 113.3(9)
F5 C4 C1 108.7(9)
F4 C4 C1 111.3(8)
O3 C5 C6 109.8(8)
O3 C5 C7 109.8(7)
C6 C5 C7 111.6(8)
O3 C5 C8 109.2(8)
C6 C5 C8 109.9(8)
C7 C5 C8 106.5(8)
C5 C6 Cl10 110.7(7)
C5 C6 Cl12 112.4(7)
Cl10 C6 Cl12 109.1(5)
C5 C6 Cl11 110.0(6)
Cl10 C6 Cl11 107.4(5)
Cl12 C6 Cl11 107.1(5)
F15 C7 F13 107.8(8)
F15 C7 F14 107.8(9)
F13 C7 F14 105.5(8)
F15 C7 C5 114.8(8)
F13 C7 C5 110.7(9)
F14 C7 C5 109.8(8)
F17 C8 F18 107.7(9)
F17 C8 F16 106.3(9)
F18 C8 F16 107.2(8)
F17 C8 C5 109.8(8)
F18 C8 C5 112.8(8)
F16 C8 C5 112.8(9)
O1 C9 C12 111.7(8)
O1 C9 C11 110.1(8)
C12 C9 C11 107.1(8)
O1 C9 C10 108.9(7)
C12 C9 C10 110.8(8)
C11 C9 C10 108.3(8)
C9 C10 Cl5 112.7(7)
C9 C10 Cl6 112.4(7)
Cl5 C10 Cl6 109.7(5)
C9 C10 Cl4 106.7(6)
Cl5 C10 Cl4 108.7(6)
Cl6 C10 Cl4 106.2(6)
F21 C11 F19 109.3(9)
F21 C11 F20 107.7(9)
F19 C11 F20 107.4(9)
F21 C11 C9 110.7(9)
F19 C11 C9 112.4(9)
F20 C11 C9 109.2(9)
F24 C12 F23 108.2(9)
F24 C12 F22 107.7(9)
F23 C12 F22 107.9(8)
F24 C12 C9 113.0(8)
F23 C12 C9 112.3(9)
F22 C12 C9 107.5(9)
O4 C13 C15 108.3(8)
O4 C13 C14 109.9(8)
C15 C13 C14 111.4(9)
O4 C13 C16 109.3(8)
C15 C13 C16 108.3(9)
C14 C13 C16 109.6(9)
C13 C14 Cl7 110.7(8)
C13 C14 Cl8 112.5(8)
Cl7 C14 Cl8 110.1(7)
C13 C14 Cl9 109.1(8)
Cl7 C14 Cl9 107.0(7)
Cl8 C14 Cl9 107.2(6)
F9 C15 F8 109.1(10)
F9 C15 F7 107.5(11)
F8 C15 F7 106.1(10)
F9 C15 C13 114.5(10)
F8 C15 C13 108.5(10)
F7 C15 C13 110.9(9)
F11 C16 F12 110.7(10)
F11 C16 F10 106.6(9)
F12 C16 F10 110.0(9)
F11 C16 C13 108.1(9)
F12 C16 C13 111.0(9)
F10 C16 C13 110.3(9)

loop_
_geom_bond_atom_site_label_1
_geom_bond_atom_site_label_2
_geom_bond_distance
Al1 O4 1.704(7)
Al1 O3 1.713(7)
Al1 O2 1.793(7)
Al1 O1 1.808(8)
Al1 Li1 2.71(2)
Li1 O2 2.00(2)
Li1 O1 2.01(2)
Li1 F1 2.12(2)
Li1 F7 2.37(2)
Li1 Cl4 2.480(19)
Li1 Cl1 2.72(2)
O1 C9 1.361(11)
O2 C1 1.361(11)
O3 C5 1.359(13)
O4 C13 1.377(12)
F1 C3 1.368(12)
F2 C3 1.296(12)
F3 C3 1.339(12)
F4 C4 1.346(11)
F5 C4 1.340(12)
F6 C4 1.310(13)
F7 C15 1.348(15)
F8 C15 1.341(15)
F9 C15 1.323(15)
F10 C16 1.352(13)
F11 C16 1.301(12)
F12 C16 1.342(14)
F13 C7 1.344(12)
F14 C7 1.355(12)
F15 C7 1.319(13)
F16 C8 1.343(13)
F17 C8 1.326(13)
F18 C8 1.326(13)
F19 C11 1.322(14)
F20 C11 1.335(14)
F21 C11 1.320(12)
F22 C12 1.345(13)
F23 C12 1.317(13)
F24 C12 1.310(12)
Cl1 C2 1.777(11)
Cl2 C2 1.761(10)
Cl3 C2 1.747(10)
Cl4 C10 1.796(10)
Cl5 C10 1.712(10)
Cl6 C10 1.782(10)
Cl7 C14 1.742(12)
Cl8 C14 1.775(11)
Cl9 C14 1.792(16)
Cl10 C6 1.758(10)
Cl11 C6 1.775(10)
Cl12 C6 1.772(10)
C1 C4 1.558(16)
C1 C3 1.585(13)
C1 C2 1.599(13)
C5 C6 1.575(12)
C5 C7 1.576(14)
C5 C8 1.583(13)
C9 C12 1.585(13)
C9 C11 1.589(14)
C9 C10 1.623(15)
C13 C15 1.585(16)
C13 C14 1.592(15)
C13 C16 1.596(16)
